data_1510869
loop_
_publ_author_name
'Eckert, H.'
'Fild, C.'
'Gruehn, R.'
'Albert, B.'
'Hofmann, K.'
'Schleifer, M.'

_publ_section_title
;
 "Na B15": a new structural description based on X-ray and neutron
 diffraction, electron microscopy, and solid-state NMR spectroscopy
;
_journal_name_full 'Chemistry - A European Journal'
_journal_page_first 2531
_journal_page_last 2536
_journal_paper_doi 10.1002/1521-3765(20000717)6:14<2531::AID-CHEM2531>3.0.CO;2-2
_journal_volume 6
_journal_year 2000
_chemical_formula_sum 'B29 Na2'
_chemical_name_systematic 'Na2 B29'
_space_group_IT_number 8
_symmetry_space_group_name_Hall 'I -2y'
_symmetry_space_group_name_H-M 'I 1 m 1'
_cell_angle_alpha 90
_cell_angle_beta 90.17
_cell_angle_gamma 90
_cell_formula_units_Z 2
_cell_length_a 5.874
_cell_length_b 10.403
_cell_length_c 8.359
_cell_volume 510.793
_citation_journal_id_ASTM CEUJED
_cod_data_source_file boron_382.cif
_cod_data_source_block B29Na2
_cod_original_sg_symbol_Hall 'C -2y (x,y,-x+z)'
_cod_database_code 1510869

loop_
_symmetry_equiv_pos_as_xyz
x,y,z
x,-y,z
x+1/2,y+1/2,z+1/2
x+1/2,-y+1/2,z+1/2

loop_
_atom_site_label
_atom_site_type_symbol
_atom_site_fract_x
_atom_site_fract_y
_atom_site_fract_z
_atom_site_occupancy
_atom_site_U_iso_or_equiv
B8 B -0.002 0.9183 0.0418 1 0.0
Na2 Na 0.0009 0.5 0.6525 1 0.0
B1 B 0.001 0.3465 0.1604 1 0.0
B13 B 0.002 0.3943 0.3918 1 0.0
B15 B -0.038 0.5 0.2538 1 0.0
B7 B -0.002 0.4143 0.9614 1 0.0
B10 B 0.748 0.6672 0.0404 1 0.0
B14 B -0.005 0.8973 0.6174 1 0.0
B5 B 0.836 0.8054 0.1685 1 0.0
B4 B 0.834 0.6968 -0.16 1 0.0
Na1 Na -0.0019 0 0.3377 1 0.0
B2 B 0.002 0.8442 0.8414 1 0.0
B11 B 0.75 0.8297 0.967 1 0.0
B9 B 0.248 0.3288 0.0427 1 0.0
B3 B 0.157 0.3016 0.8362 1 0.0
B6 B 0.156 0.1984 0.1659 1 0.0
B12 B 0.246 0.171 0.957 1 0.0
